data_4514687
loop_
_publ_author_name
'Chen, Zhen'
'Ren, Nan'
'Ma, Xiaoxiao'
'Nie, Jing'
'Zhang, Fa-Guang'
'Ma, Jun-An'

_publ_section_title
;
 Silver-Catalyzed [3 + 3] Dipolar Cycloaddition of Trifluorodiazoethane
 and Glycine Imines: Access to Highly Functionalized
 Trifluoromethyl-Substituted Triazines and Pyridines
;
_journal_issue 5
_journal_name_full 'ACS Catalysis'
_journal_page_first 4600
_journal_paper_doi 10.1021/acscatal.9b00846
_journal_volume 9
_journal_year 2019
_chemical_formula_sum 'C15 H11 Cl F3 N O2'
_chemical_formula_weight 329.70
_space_group_crystal_system monoclinic
_space_group_IT_number 14
_space_group_name_Hall '-P 2yn'
_space_group_name_H-M_alt 'P 1 21/n 1'
_symmetry_space_group_name_Hall '-P 2yn'
_symmetry_space_group_name_H-M 'P 1 21/n 1'
_atom_sites_solution_hydrogens mixed
_audit_creation_method SHELXL-2014/7
_cell_angle_alpha 90
_cell_angle_beta 111.24(2)
_cell_angle_gamma 90
_cell_formula_units_Z 4
_cell_length_a 17.29(3)
_cell_length_b 4.519(7)
_cell_length_c 20.77(3)
_cell_measurement_reflns_used 526
_cell_measurement_temperature 296(2)
_cell_measurement_theta_max 19.96
_cell_measurement_theta_min 2.53
_cell_volume 1513(4)
_computing_structure_refinement 'SHELXL-2014/7 (Sheldrick, 2014)'
_diffrn_ambient_temperature 296(2)
_diffrn_measured_fraction_theta_full 0.981
_diffrn_measured_fraction_theta_max 0.940
_diffrn_measurement_device_type CCD
_diffrn_radiation_type MoK\a
_diffrn_radiation_wavelength 0.71073
_diffrn_reflns_av_R_equivalents 0.0830
_diffrn_reflns_av_unetI/netI 0.0853
_diffrn_reflns_Laue_measured_fraction_full 0.981
_diffrn_reflns_Laue_measured_fraction_max 0.940
_diffrn_reflns_limit_h_max 20
_diffrn_reflns_limit_h_min -18
_diffrn_reflns_limit_k_max 5
_diffrn_reflns_limit_k_min -5
_diffrn_reflns_limit_l_max 17
_diffrn_reflns_limit_l_min -25
_diffrn_reflns_number 6299
_diffrn_reflns_point_group_measured_fraction_full 0.981
_diffrn_reflns_point_group_measured_fraction_max 0.940
_diffrn_reflns_theta_full 25.242
_diffrn_reflns_theta_max 26.033
_diffrn_reflns_theta_min 1.319
_exptl_absorpt_coefficient_mu 0.290
_exptl_absorpt_correction_type multi-scan
_exptl_absorpt_process_details sadabs
_exptl_crystal_colour colorless
_exptl_crystal_density_diffrn 1.448
_exptl_crystal_description block
_exptl_crystal_F_000 672
_exptl_crystal_size_max 0.220
_exptl_crystal_size_mid 0.200
_exptl_crystal_size_min 0.180
_exptl_transmission_factor_max 0.864
_exptl_transmission_factor_min 0.864
_refine_diff_density_max 0.647
_refine_diff_density_min -0.302
_refine_diff_density_rms 0.063
_refine_ls_extinction_method none
_refine_ls_goodness_of_fit_ref 0.949
_refine_ls_hydrogen_treatment constr
_refine_ls_matrix_type full
_refine_ls_number_parameters 200
_refine_ls_number_reflns 2811
_refine_ls_number_restraints 0
_refine_ls_restrained_S_all 0.949
_refine_ls_R_factor_all 0.1772
_refine_ls_R_factor_gt 0.0786
_refine_ls_shift/su_max 0.000
_refine_ls_shift/su_mean 0.000
_refine_ls_structure_factor_coef Fsqd
_refine_ls_weighting_details 'w=1/[\s^2^(Fo^2^)+(0.1386P)^2^] where P=(Fo^2^+2Fc^2^)/3'
_refine_ls_weighting_scheme calc
_refine_ls_wR_factor_gt 0.2040
_refine_ls_wR_factor_ref 0.2682
_reflns_Friedel_coverage 0.000
_reflns_number_gt 1165
_reflns_number_total 2811
_reflns_threshold_expression 'I > 2\s(I)'
_cod_data_source_file cs9b00846_si_004.cif
_cod_data_source_block 1_a
_cod_original_cell_volume 1512(4)
_cod_database_code 4514687
_shelx_shelxl_version_number 2014/7
_shelx_space_group_comment
;
The symmetry employed for this shelxl refinement is uniquely defined
by the following loop, which should always be used as a source of
symmetry information in preference to the above space-group names.
They are only intended as comments.
;
_shelx_estimated_absorpt_t_min 0.939
_shelx_estimated_absorpt_t_max 0.950

loop_
_space_group_symop_operation_xyz
'x, y, z'
'-x+1/2, y+1/2, -z+1/2'
'-x, -y, -z'
'x-1/2, -y-1/2, z-1/2'

loop_
_atom_site_label
_atom_site_type_symbol
_atom_site_fract_x
_atom_site_fract_y
_atom_site_fract_z
_atom_site_U_iso_or_equiv
_atom_site_adp_type
_atom_site_occupancy
_atom_site_site_symmetry_order
_atom_site_calc_flag
_atom_site_refinement_flags_posn
_atom_site_refinement_flags_adp
C1 C 0.3331(3) 1.1228(13) 0.5684(3) 0.0669(15) Uani 1 1 d . .
H1 H 0.3823 1.1955 0.5660 0.080 Uiso 1 1 calc R U
C2 C 0.2577(3) 1.2077(14) 0.5189(3) 0.0770(18) Uani 1 1 d . .
H2 H 0.2562 1.3368 0.4836 0.092 Uiso 1 1 calc R U
C3 C 0.1856(3) 1.0980(15) 0.5228(3) 0.0729(17) Uani 1 1 d . .
C4 C 0.1853(3) 0.9064(15) 0.5737(3) 0.0745(17) Uani 1 1 d . .
H4 H 0.1357 0.8344 0.5756 0.089 Uiso 1 1 calc R U
C5 C 0.2617(3) 0.8221(14) 0.6229(3) 0.0742(17) Uani 1 1 d . .
H5 H 0.2630 0.6896 0.6575 0.089 Uiso 1 1 calc R U
C6 C 0.3360(3) 0.9334(11) 0.6210(2) 0.0520(13) Uani 1 1 d . .
C7 C 0.4179(3) 0.8396(11) 0.6709(3) 0.0562(13) Uani 1 1 d . .
C8 C 0.4451(3) 0.8737(12) 0.7436(3) 0.0602(14) Uani 1 1 d . .
C9 C 0.5227(3) 0.7691(13) 0.7844(3) 0.0696(16) Uani 1 1 d . .
H9 H 0.5398 0.7840 0.8322 0.084 Uiso 1 1 calc R U
C10 C 0.5757(3) 0.6416(13) 0.7550(3) 0.0706(16) Uani 1 1 d . .
C11 C 0.5449(3) 0.6210(12) 0.6830(3) 0.0641(15) Uani 1 1 d . .
C12 C 0.5964(4) 0.5049(18) 0.6444(3) 0.0861(19) Uani 1 1 d . .
C13 C 0.5998(4) 0.2374(18) 0.5479(4) 0.108(3) Uani 1 1 d . .
H13A H 0.6357 0.3852 0.5407 0.162 Uiso 1 1 d R U
H13B H 0.5607 0.1738 0.5041 0.162 Uiso 1 1 d R U
H13C H 0.6323 0.0713 0.5717 0.162 Uiso 1 1 d R U
C14 C 0.6610(3) 0.526(2) 0.8019(3) 0.107(2) Uani 1 1 d . .
H14A H 0.6686 0.3278 0.7884 0.160 Uiso 1 1 calc R U
H14B H 0.6642 0.5259 0.8490 0.160 Uiso 1 1 calc R U
H14C H 0.7037 0.6513 0.7976 0.160 Uiso 1 1 calc R U
C15 C 0.3938(3) 1.0213(15) 0.7791(3) 0.0708(15) Uani 1 1 d . .
Cl1 Cl 0.09056(10) 1.2088(5) 0.46140(9) 0.1119(8) Uani 1 1 d . .
F1 F 0.3503(3) 1.2508(8) 0.7446(2) 0.1037(13) Uani 1 1 d . .
F2 F 0.3367(3) 0.8450(9) 0.7876(2) 0.1081(13) Uani 1 1 d . .
F3 F 0.4384(2) 1.1258(12) 0.84058(19) 0.136(2) Uani 1 1 d . .
N1 N 0.4691(2) 0.7164(10) 0.6424(2) 0.0621(12) Uani 1 1 d . .
O1 O 0.5556(2) 0.3611(11) 0.5891(2) 0.0953(14) Uani 1 1 d . .
O2 O 0.6679(3) 0.5686(17) 0.6580(3) 0.153(3) Uani 1 1 d . .

loop_
_atom_site_aniso_label
_atom_site_aniso_U_11
_atom_site_aniso_U_22
_atom_site_aniso_U_33
_atom_site_aniso_U_23
_atom_site_aniso_U_13
_atom_site_aniso_U_12
C1 0.053(3) 0.086(4) 0.061(3) 0.005(3) 0.019(3) 0.000(3)
C2 0.066(4) 0.096(5) 0.061(3) 0.023(3) 0.014(3) 0.009(3)
C3 0.057(3) 0.091(5) 0.057(3) 0.005(3) 0.003(3) 0.013(3)
C4 0.045(3) 0.107(5) 0.067(4) 0.003(4) 0.015(3) 0.004(3)
C5 0.056(3) 0.093(5) 0.069(4) 0.013(3) 0.017(3) 0.007(3)
C6 0.044(3) 0.057(3) 0.050(3) 0.001(2) 0.011(2) 0.002(2)
C7 0.048(3) 0.053(3) 0.065(3) -0.003(2) 0.017(3) -0.010(2)
C8 0.048(3) 0.061(3) 0.062(3) -0.002(3) 0.009(3) -0.007(2)
C9 0.050(3) 0.089(4) 0.059(3) 0.002(3) 0.006(3) -0.006(3)
C10 0.046(3) 0.079(4) 0.079(4) 0.010(3) 0.013(3) 0.003(3)
C11 0.047(3) 0.070(4) 0.067(4) 0.001(3) 0.011(3) -0.003(3)
C12 0.045(3) 0.112(5) 0.091(5) -0.008(4) 0.012(3) 0.004(3)
C13 0.081(4) 0.161(7) 0.088(5) -0.007(5) 0.037(4) 0.026(4)
C14 0.055(3) 0.149(7) 0.092(5) 0.012(5) -0.001(3) 0.019(4)
C15 0.056(3) 0.083(4) 0.063(4) -0.005(3) 0.008(3) -0.003(3)
Cl1 0.0652(10) 0.1520(19) 0.0887(12) 0.0219(11) -0.0079(9) 0.0227(10)
F1 0.117(3) 0.083(3) 0.106(3) -0.007(2) 0.033(2) 0.029(2)
F2 0.116(3) 0.093(3) 0.147(3) -0.016(2) 0.085(3) -0.008(2)
F3 0.088(3) 0.209(5) 0.088(3) -0.077(3) 0.005(2) 0.013(3)
N1 0.047(2) 0.069(3) 0.062(3) 0.002(2) 0.011(2) 0.000(2)
O1 0.065(2) 0.137(4) 0.091(3) -0.017(3) 0.037(2) 0.005(3)
O2 0.070(3) 0.217(7) 0.171(5) -0.052(5) 0.043(3) -0.012(4)

loop_
_atom_type_symbol
_atom_type_description
_atom_type_scat_dispersion_real
_atom_type_scat_dispersion_imag
_atom_type_scat_source
C C 0.0033 0.0016 'International Tables Vol C Tables 4.2.6.8 and 6.1.1.4'
H H 0.0000 0.0000 'International Tables Vol C Tables 4.2.6.8 and 6.1.1.4'
N N 0.0061 0.0033 'International Tables Vol C Tables 4.2.6.8 and 6.1.1.4'
O O 0.0106 0.0060 'International Tables Vol C Tables 4.2.6.8 and 6.1.1.4'
F F 0.0171 0.0103 'International Tables Vol C Tables 4.2.6.8 and 6.1.1.4'
Cl Cl 0.1484 0.1585 'International Tables Vol C Tables 4.2.6.8 and 6.1.1.4'

loop_
_geom_angle_atom_site_label_1
_geom_angle_atom_site_label_2
_geom_angle_atom_site_label_3
_geom_angle
C6 C1 C2 121.0(5)
C6 C1 H1 119.5
C2 C1 H1 119.5
C3 C2 C1 119.0(5)
C3 C2 H2 120.5
C1 C2 H2 120.5
C4 C3 C2 122.2(5)
C4 C3 Cl1 118.6(5)
C2 C3 Cl1 119.1(5)
C3 C4 C5 118.0(5)
C3 C4 H4 121.0
C5 C4 H4 121.0
C6 C5 C4 121.1(5)
C6 C5 H5 119.4
C4 C5 H5 119.4
C1 C6 C5 118.6(5)
C1 C6 C7 119.1(5)
C5 C6 C7 122.2(5)
N1 C7 C8 119.6(4)
N1 C7 C6 115.0(4)
C8 C7 C6 125.4(5)
C9 C8 C7 119.3(5)
C9 C8 C15 117.7(5)
C7 C8 C15 123.0(5)
C8 C9 C10 121.1(5)
C8 C9 H9 119.5
C10 C9 H9 119.5
C11 C10 C9 116.1(5)
C11 C10 C14 124.3(6)
C9 C10 C14 119.6(5)
N1 C11 C10 123.8(5)
N1 C11 C12 114.3(5)
C10 C11 C12 121.9(5)
O2 C12 O1 121.0(6)
O2 C12 C11 123.7(7)
O1 C12 C11 114.6(5)
O1 C13 H13A 109.4
O1 C13 H13B 109.6
H13A C13 H13B 109.5
O1 C13 H13C 109.4
H13A C13 H13C 109.5
H13B C13 H13C 109.5
C10 C14 H14A 109.5
C10 C14 H14B 109.5
H14A C14 H14B 109.5
C10 C14 H14C 109.5
H14A C14 H14C 109.5
H14B C14 H14C 109.5
F3 C15 F1 105.2(6)
F3 C15 F2 106.7(5)
F1 C15 F2 103.8(5)
F3 C15 C8 113.2(5)
F1 C15 C8 113.7(5)
F2 C15 C8 113.5(5)
C11 N1 C7 120.1(5)
C12 O1 C13 119.1(5)

loop_
_geom_bond_atom_site_label_1
_geom_bond_atom_site_label_2
_geom_bond_distance
C1 C6 1.373(7)
C1 C2 1.390(7)
C1 H1 0.9300
C2 C3 1.371(8)
C2 H2 0.9300
C3 C4 1.368(8)
C3 Cl1 1.749(6)
C4 C5 1.399(7)
C4 H4 0.9300
C5 C6 1.394(7)
C5 H5 0.9300
C6 C7 1.482(7)
C7 N1 1.350(6)
C7 C8 1.418(7)
C8 C9 1.385(7)
C8 C15 1.499(8)
C9 C10 1.397(8)
C9 H9 0.9300
C10 C11 1.397(8)
C10 C14 1.535(7)
C11 N1 1.346(6)
C11 C12 1.492(8)
C12 O2 1.200(7)
C12 O1 1.286(7)
C13 O1 1.450(7)
C13 H13A 0.9600
C13 H13B 0.9600
C13 H13C 0.9600
C14 H14A 0.9600
C14 H14B 0.9600
C14 H14C 0.9600
C15 F3 1.317(6)
C15 F1 1.328(7)
C15 F2 1.329(7)

loop_
_geom_torsion_atom_site_label_1
_geom_torsion_atom_site_label_2
_geom_torsion_atom_site_label_3
_geom_torsion_atom_site_label_4
_geom_torsion
C6 C1 C2 C3 -0.3(9)
C1 C2 C3 C4 -0.4(10)
C1 C2 C3 Cl1 179.0(5)
C2 C3 C4 C5 0.0(10)
Cl1 C3 C4 C5 -179.4(5)
C3 C4 C5 C6 1.1(9)
C2 C1 C6 C5 1.3(8)
C2 C1 C6 C7 177.5(5)
C4 C5 C6 C1 -1.7(8)
C4 C5 C6 C7 -177.8(5)
C1 C6 C7 N1 -55.0(6)
C5 C6 C7 N1 121.1(6)
C1 C6 C7 C8 124.1(6)
C5 C6 C7 C8 -59.8(7)
N1 C7 C8 C9 -2.5(8)
C6 C7 C8 C9 178.4(5)
N1 C7 C8 C15 176.9(5)
C6 C7 C8 C15 -2.1(8)
C7 C8 C9 C10 2.6(8)
C15 C8 C9 C10 -176.9(5)
C8 C9 C10 C11 -1.4(8)
C8 C9 C10 C14 -179.5(6)
C9 C10 C11 N1 0.2(8)
C14 C10 C11 N1 178.2(6)
C9 C10 C11 C12 176.6(6)
C14 C10 C11 C12 -5.4(9)
N1 C11 C12 O2 134.1(8)
C10 C11 C12 O2 -42.6(11)
N1 C11 C12 O1 -36.8(8)
C10 C11 C12 O1 146.5(6)
C9 C8 C15 F3 22.6(8)
C7 C8 C15 F3 -156.9(5)
C9 C8 C15 F1 142.5(5)
C7 C8 C15 F1 -36.9(8)
C9 C8 C15 F2 -99.2(6)
C7 C8 C15 F2 81.4(7)
C10 C11 N1 C7 -0.2(8)
C12 C11 N1 C7 -176.9(5)
C8 C7 N1 C11 1.3(7)
C6 C7 N1 C11 -179.5(4)
O2 C12 O1 C13 9.1(11)
C11 C12 O1 C13 -179.7(6)
